data_7154519
loop_
_publ_author_name
'Ge, Qingmei'
'Li, Bin'
'Song, Haibin'
'Wang, Baiquan'

_publ_section_title
;
 Rhodium(iii)-catalyzed cascade oxidative annulation reactions of aryl
 imidazolium salts with alkynes involving multiple C-H bond activation.
;
_journal_issue 28
_journal_name_full 'Organic &amp; biomolecular chemistry'
_journal_page_first 7695
_journal_page_last 7710
_journal_paper_doi 10.1039/c5ob00823a
_journal_volume 13
_journal_year 2015
_chemical_formula_sum 'C39 H39.5 Cl N2 O1.25'
_chemical_formula_weight 591.68
_chemical_name_systematic
; 
 ? 
;
_space_group_IT_number 15
_symmetry_cell_setting monoclinic
_symmetry_space_group_name_Hall '-C 2yc'
_symmetry_space_group_name_H-M 'C 1 2/c 1'
_atom_sites_solution_hydrogens geom
_atom_sites_solution_primary direct
_atom_sites_solution_secondary difmap
_audit_creation_method SHELXL-97
_audit_update_record
;
2015-04-24 deposited with the CCDC.
2015-06-04 downloaded from the CCDC.
;
_cell_angle_alpha 90.00
_cell_angle_beta 90.20(3)
_cell_angle_gamma 90.00
_cell_formula_units_Z 8
_cell_length_a 28.643(6)
_cell_length_b 11.259(2)
_cell_length_c 19.703(4)
_cell_measurement_reflns_used 7139
_cell_measurement_temperature 113(2)
_cell_measurement_theta_max 27.8904
_cell_measurement_theta_min 1.7550
_cell_volume 6354(2)
_computing_cell_refinement crystalclear
_computing_data_collection crystalclear
_computing_data_reduction crystalclear
_computing_molecular_graphics 'Bruker SHELXTL'
_computing_publication_material 'Bruker SHELXTL'
_computing_structure_refinement 'SHELXL-97 (Sheldrick, 1997)'
_computing_structure_solution 'SHELXS-97 (Sheldrick, 1990)'
_diffrn_ambient_temperature 113(2)
_diffrn_measured_fraction_theta_full 1.000
_diffrn_measured_fraction_theta_max 1.000
_diffrn_measurement_device_type 'rigaku saturn'
_diffrn_measurement_method '\w scans'
_diffrn_radiation_monochromator confocal
_diffrn_radiation_source 'rotating anode'
_diffrn_radiation_type MoK\a
_diffrn_radiation_wavelength 0.71073
_diffrn_reflns_av_R_equivalents 0.0713
_diffrn_reflns_av_sigmaI/netI 0.0607
_diffrn_reflns_limit_h_max 33
_diffrn_reflns_limit_h_min -34
_diffrn_reflns_limit_k_max 13
_diffrn_reflns_limit_k_min -13
_diffrn_reflns_limit_l_max 23
_diffrn_reflns_limit_l_min -23
_diffrn_reflns_number 25936
_diffrn_reflns_theta_full 25.02
_diffrn_reflns_theta_max 25.02
_diffrn_reflns_theta_min 1.42
_diffrn_standards_decay_% 0
_diffrn_standards_interval_count 0
_diffrn_standards_interval_time 0
_diffrn_standards_number 0
_exptl_absorpt_coefficient_mu 0.155
_exptl_absorpt_correction_T_max 0.9816
_exptl_absorpt_correction_T_min 0.9697
_exptl_absorpt_correction_type multi-scan
_exptl_absorpt_process_details crystalclear
_exptl_crystal_colour yellow-green
_exptl_crystal_density_diffrn 1.237
_exptl_crystal_density_method 'not measured'
_exptl_crystal_description Prism
_exptl_crystal_F_000 2516
_exptl_crystal_size_max 0.20
_exptl_crystal_size_mid 0.18
_exptl_crystal_size_min 0.12
_refine_diff_density_max 0.626
_refine_diff_density_min -0.570
_refine_diff_density_rms 0.062
_refine_ls_extinction_method none
_refine_ls_goodness_of_fit_ref 1.078
_refine_ls_hydrogen_treatment mixed
_refine_ls_matrix_type full
_refine_ls_number_parameters 404
_refine_ls_number_reflns 5620
_refine_ls_number_restraints 9
_refine_ls_restrained_S_all 1.082
_refine_ls_R_factor_all 0.0919
_refine_ls_R_factor_gt 0.0672
_refine_ls_shift/su_max 0.005
_refine_ls_shift/su_mean 0.000
_refine_ls_structure_factor_coef Fsqd
_refine_ls_weighting_details 'calc w=1/[\s^2^(Fo^2^)+(0.0966P)^2^+2.2123P] where P=(Fo^2^+2Fc^2^)/3'
_refine_ls_weighting_scheme calc
_refine_ls_wR_factor_gt 0.1703
_refine_ls_wR_factor_ref 0.1870
_reflns_number_gt 4153
_reflns_number_total 5620
_reflns_threshold_expression >2sigma(I)
_cod_data_source_file c5ob00823a2.cif
_cod_data_source_block r150202d1
_cod_depositor_comments
;
The following automatic conversions were performed:

'_symmetry_cell_setting' value 'Monoclinic' changed to 'monoclinic'
according to
/usr/data/users/saulius/crontab/automatic-downloads/rss-feeds/RSC/lib/dictionaries/cif_core.dic
dictionary named 'cif_core.dic' version 2.4.2 from 2011-04-26.

Automatic conversion script
Id: cif_fix_values 3271 2015-04-21 07:52:19Z andrius 

 Adding full bibliography for 7154519--7154520.cif.
;
_cod_original_sg_symbol_H-M C2/c
_cod_original_formula_sum 'C39 H39.50 Cl N2 O1.25'
_cod_database_code 7154519

loop_
_symmetry_equiv_pos_as_xyz
'x, y, z'
'-x, y, -z+1/2'
'x+1/2, y+1/2, z'
'-x+1/2, y+1/2, -z+1/2'
'-x, -y, -z'
'x, -y, z-1/2'
'-x+1/2, -y+1/2, -z'
'x+1/2, -y+1/2, z-1/2'

loop_
_atom_site_label
_atom_site_type_symbol
_atom_site_fract_x
_atom_site_fract_y
_atom_site_fract_z
_atom_site_U_iso_or_equiv
_atom_site_adp_type
_atom_site_occupancy
_atom_site_symmetry_multiplicity
_atom_site_calc_flag
_atom_site_refinement_flags
N1 N 0.34567(7) 0.71018(19) 0.91426(11) 0.0236(5) Uani 1 1 d .
N2 N 0.34855(7) 0.86890(19) 0.85160(11) 0.0245(5) Uani 1 1 d .
C1 C 0.39149(9) 0.8563(2) 0.88278(14) 0.0272(6) Uani 1 1 d .
H1 H 0.4174 0.9080 0.8773 0.033 Uiso 1 1 calc R
C2 C 0.39059(9) 0.7573(2) 0.92288(14) 0.0259(6) Uani 1 1 d .
C3 C 0.42205(9) 0.6976(2) 0.96830(14) 0.0281(6) Uani 1 1 d .
C4 C 0.40822(9) 0.5969(3) 1.00030(14) 0.0290(7) Uani 1 1 d .
C5 C 0.36122(9) 0.5491(2) 0.98987(13) 0.0262(6) Uani 1 1 d .
C6 C 0.34379(10) 0.4453(2) 1.01929(14) 0.0298(7) Uani 1 1 d .
H6 H 0.3634 0.3995 1.0481 0.036 Uiso 1 1 calc R
C7 C 0.29816(10) 0.4077(2) 1.00708(14) 0.0301(7) Uani 1 1 d .
H7 H 0.2873 0.3373 1.0284 0.036 Uiso 1 1 calc R
C8 C 0.26830(10) 0.4699(2) 0.96478(14) 0.0285(6) Uani 1 1 d .
H8 H 0.2375 0.4417 0.9571 0.034 Uiso 1 1 calc R
C9 C 0.28340(9) 0.5748(2) 0.93302(14) 0.0258(6) Uani 1 1 d .
C10 C 0.25491(9) 0.6464(2) 0.88727(14) 0.0256(6) Uani 1 1 d .
C11 C 0.27294(9) 0.7478(2) 0.85754(13) 0.0249(6) Uani 1 1 d .
C12 C 0.32016(9) 0.7785(2) 0.87092(14) 0.0241(6) Uani 1 1 d .
C13 C 0.32953(9) 0.6101(2) 0.94660(14) 0.0253(6) Uani 1 1 d .
C14 C 0.33917(9) 0.9607(2) 0.79821(14) 0.0269(6) Uani 1 1 d .
H14A H 0.3056 0.9819 0.7988 0.032 Uiso 1 1 calc R
H14B H 0.3463 0.9269 0.7530 0.032 Uiso 1 1 calc R
C15 C 0.36801(9) 1.0716(2) 0.80898(14) 0.0259(6) Uani 1 1 d .
C16 C 0.40573(9) 1.0984(3) 0.76652(15) 0.0307(7) Uani 1 1 d .
C17 C 0.42888(10) 1.2061(3) 0.77471(16) 0.0351(7) Uani 1 1 d .
H17 H 0.4537 1.2251 0.7448 0.042 Uiso 1 1 calc R
C18 C 0.41697(10) 1.2867(3) 0.82489(16) 0.0356(7) Uani 1 1 d .
C19 C 0.38074(10) 1.2569(3) 0.86823(16) 0.0347(7) Uani 1 1 d .
H19 H 0.3726 1.3102 0.9036 0.042 Uiso 1 1 calc R
C20 C 0.35591(10) 1.1510(2) 0.86135(15) 0.0303(7) Uani 1 1 d .
C21 C 0.31594(11) 1.1258(3) 0.90859(16) 0.0389(8) Uani 1 1 d .
H21A H 0.3171 1.1810 0.9470 0.058 Uiso 1 1 calc R
H21B H 0.3183 1.0441 0.9253 0.058 Uiso 1 1 calc R
H21C H 0.2863 1.1359 0.8842 0.058 Uiso 1 1 calc R
C22 C 0.44199(12) 1.4046(3) 0.8326(2) 0.0533(10) Uani 1 1 d .
H22A H 0.4650 1.4133 0.7962 0.080 Uiso 1 1 calc R
H22B H 0.4579 1.4071 0.8766 0.080 Uiso 1 1 calc R
H22C H 0.4192 1.4694 0.8299 0.080 Uiso 1 1 calc R
C23 C 0.42174(11) 1.0126(3) 0.71178(16) 0.0434(8) Uani 1 1 d .
H23A H 0.4507 1.0420 0.6915 0.065 Uiso 1 1 calc R
H23B H 0.3976 1.0064 0.6766 0.065 Uiso 1 1 calc R
H23C H 0.4272 0.9343 0.7319 0.065 Uiso 1 1 calc R
C24 C 0.46910(10) 0.7551(3) 0.97607(16) 0.0344(7) Uani 1 1 d .
C25 C 0.49994(11) 0.7557(3) 0.9213(2) 0.0498(9) Uani 1 1 d .
H25 H 0.4912 0.7197 0.8795 0.060 Uiso 1 1 calc R
C26 C 0.54333(12) 0.8091(4) 0.9281(2) 0.0636(12) Uani 1 1 d .
H26 H 0.5645 0.8086 0.8910 0.076 Uiso 1 1 calc R
C27 C 0.55604(12) 0.8628(4) 0.9880(3) 0.0710(14) Uani 1 1 d .
H27 H 0.5859 0.8990 0.9924 0.085 Uiso 1 1 calc R
C28 C 0.52560(13) 0.8641(4) 1.0416(2) 0.0707(13) Uani 1 1 d .
H28 H 0.5344 0.9021 1.0827 0.085 Uiso 1 1 calc R
C29 C 0.48181(11) 0.8106(3) 1.03647(18) 0.0495(9) Uani 1 1 d .
H29 H 0.4609 0.8120 1.0738 0.059 Uiso 1 1 calc R
C30 C 0.44014(10) 0.5298(3) 1.04835(16) 0.0391(8) Uani 1 1 d .
H30A H 0.4727 0.5552 1.0403 0.047 Uiso 1 1 calc R
H30B H 0.4381 0.4439 1.0380 0.047 Uiso 1 1 calc R
C31 C 0.42847(11) 0.5489(3) 1.12333(16) 0.0498(9) Uani 1 1 d .
H31A H 0.4323 0.6331 1.1348 0.075 Uiso 1 1 calc R
H31B H 0.4495 0.5010 1.1515 0.075 Uiso 1 1 calc R
H31C H 0.3961 0.5248 1.1317 0.075 Uiso 1 1 calc R
C32 C 0.20509(9) 0.6090(2) 0.87430(15) 0.0300(7) Uani 1 1 d .
H32A H 0.2039 0.5217 0.8683 0.036 Uiso 1 1 calc R
H32B H 0.1939 0.6460 0.8317 0.036 Uiso 1 1 calc R
C33 C 0.17252(10) 0.6448(3) 0.93264(16) 0.0401(8) Uani 1 1 d .
H33A H 0.1850 0.6142 0.9756 0.060 Uiso 1 1 calc R
H33B H 0.1414 0.6114 0.9246 0.060 Uiso 1 1 calc R
H33C H 0.1704 0.7316 0.9349 0.060 Uiso 1 1 calc R
C34 C 0.24359(9) 0.8259(2) 0.81358(14) 0.0257(6) Uani 1 1 d .
C35 C 0.24065(9) 0.8082(2) 0.74433(14) 0.0292(7) Uani 1 1 d .
H35 H 0.2570 0.7444 0.7236 0.035 Uiso 1 1 calc R
C36 C 0.21361(10) 0.8844(3) 0.70530(15) 0.0337(7) Uani 1 1 d .
H36 H 0.2112 0.8721 0.6577 0.040 Uiso 1 1 calc R
C37 C 0.19016(9) 0.9777(3) 0.73493(15) 0.0341(7) Uani 1 1 d .
H37 H 0.1715 1.0289 0.7077 0.041 Uiso 1 1 calc R
C38 C 0.19354(9) 0.9972(3) 0.80360(15) 0.0331(7) Uani 1 1 d .
H38 H 0.1780 1.0629 0.8237 0.040 Uiso 1 1 calc R
C39 C 0.21972(9) 0.9206(2) 0.84333(15) 0.0291(7) Uani 1 1 d .
H39 H 0.2215 0.9325 0.8910 0.035 Uiso 1 1 calc R
Cl1 Cl 0.33664(3) 0.19709(7) 0.12727(4) 0.0447(3) Uani 1 1 d .
O1 O 0.39493(9) 0.3013(2) 0.24620(14) 0.0594(7) Uani 1 1 d D
H1A H 0.4239(5) 0.320(4) 0.2488(16) 0.071 Uiso 1 1 d D
H1B H 0.3834(10) 0.283(4) 0.2087(10) 0.071 Uiso 1 1 d D
O2 O 0.5000 0.3162(12) 0.2500 0.119(4) Uani 0.50 2 d SPU

loop_
_atom_site_aniso_label
_atom_site_aniso_U_11
_atom_site_aniso_U_22
_atom_site_aniso_U_33
_atom_site_aniso_U_23
_atom_site_aniso_U_13
_atom_site_aniso_U_12
N1 0.0269(12) 0.0200(11) 0.0239(12) 0.0006(10) 0.0026(10) 0.0018(9)
N2 0.0273(12) 0.0206(11) 0.0257(12) 0.0031(10) 0.0007(10) 0.0020(10)
C1 0.0249(14) 0.0252(14) 0.0316(16) 0.0004(12) 0.0006(12) -0.0001(12)
C2 0.0261(14) 0.0250(14) 0.0267(15) 0.0020(12) 0.0023(12) 0.0023(12)
C3 0.0264(14) 0.0311(16) 0.0268(15) 0.0040(13) 0.0026(12) 0.0055(12)
C4 0.0306(15) 0.0286(15) 0.0279(16) 0.0043(13) 0.0041(12) 0.0085(12)
C5 0.0328(15) 0.0233(14) 0.0225(15) 0.0000(12) 0.0053(12) 0.0046(12)
C6 0.0409(17) 0.0234(14) 0.0252(15) 0.0020(12) 0.0074(13) 0.0065(13)
C7 0.0401(17) 0.0215(14) 0.0286(16) -0.0003(12) 0.0092(13) -0.0024(13)
C8 0.0359(16) 0.0213(14) 0.0283(16) -0.0039(12) 0.0047(13) -0.0018(12)
C9 0.0312(15) 0.0223(14) 0.0240(15) -0.0033(12) 0.0053(12) 0.0013(12)
C10 0.0309(15) 0.0234(14) 0.0227(15) -0.0045(12) 0.0022(12) 0.0008(12)
C11 0.0271(15) 0.0234(14) 0.0241(15) -0.0032(12) 0.0006(12) 0.0015(12)
C12 0.0303(15) 0.0191(13) 0.0231(14) -0.0008(11) 0.0026(12) 0.0029(11)
C13 0.0354(16) 0.0179(13) 0.0228(14) 0.0003(11) 0.0070(12) 0.0009(12)
C14 0.0325(15) 0.0246(14) 0.0237(15) 0.0065(12) -0.0011(12) -0.0004(12)
C15 0.0268(14) 0.0242(14) 0.0267(15) 0.0051(12) -0.0039(12) 0.0012(12)
C16 0.0309(15) 0.0304(15) 0.0308(16) 0.0023(13) -0.0011(13) 0.0016(13)
C17 0.0261(15) 0.0394(18) 0.0399(18) 0.0074(15) 0.0012(13) -0.0039(13)
C18 0.0276(15) 0.0322(17) 0.047(2) 0.0036(15) -0.0068(14) -0.0055(13)
C19 0.0387(17) 0.0263(15) 0.0391(18) -0.0037(14) -0.0019(14) -0.0015(13)
C20 0.0300(15) 0.0257(15) 0.0351(17) 0.0023(13) -0.0018(13) -0.0002(12)
C21 0.0475(19) 0.0280(16) 0.0414(19) -0.0061(14) 0.0118(15) -0.0028(14)
C22 0.0443(19) 0.0389(19) 0.077(3) 0.0004(19) -0.0021(18) -0.0142(16)
C23 0.0443(18) 0.0454(19) 0.0404(19) -0.0023(16) 0.0107(15) -0.0050(16)
C24 0.0269(15) 0.0343(17) 0.0422(19) 0.0171(15) -0.0006(14) 0.0054(13)
C25 0.0366(19) 0.049(2) 0.064(2) 0.0199(19) 0.0115(17) 0.0080(16)
C26 0.031(2) 0.067(3) 0.093(3) 0.046(3) 0.015(2) 0.0079(18)
C27 0.035(2) 0.082(3) 0.097(4) 0.055(3) -0.014(2) -0.013(2)
C28 0.056(2) 0.083(3) 0.073(3) 0.033(2) -0.026(2) -0.029(2)
C29 0.043(2) 0.057(2) 0.049(2) 0.0139(18) -0.0061(16) -0.0157(17)
C30 0.0312(16) 0.0412(18) 0.045(2) 0.0168(15) 0.0026(14) 0.0038(14)
C31 0.0368(18) 0.070(3) 0.042(2) 0.0173(18) -0.0051(15) -0.0057(17)
C32 0.0316(15) 0.0232(14) 0.0352(17) -0.0009(13) -0.0008(13) -0.0038(12)
C33 0.0358(17) 0.0410(18) 0.044(2) -0.0033(16) 0.0070(15) -0.0015(14)
C34 0.0271(14) 0.0232(14) 0.0269(16) -0.0004(12) 0.0012(12) -0.0066(11)
C35 0.0337(16) 0.0257(15) 0.0284(16) -0.0027(13) -0.0015(13) -0.0017(12)
C36 0.0376(17) 0.0380(18) 0.0253(16) 0.0044(14) -0.0036(13) -0.0089(14)
C37 0.0294(15) 0.0346(17) 0.0384(18) 0.0121(14) -0.0038(13) -0.0029(13)
C38 0.0297(15) 0.0303(16) 0.0393(18) 0.0026(14) 0.0045(13) 0.0025(13)
C39 0.0308(15) 0.0272(15) 0.0294(16) -0.0001(13) 0.0011(12) -0.0017(12)
Cl1 0.0446(5) 0.0341(4) 0.0555(6) 0.0113(4) 0.0058(4) 0.0002(3)
O1 0.0605(16) 0.0428(15) 0.0749(19) 0.0155(14) -0.0113(14) 0.0013(13)
O2 0.100(6) 0.172(8) 0.084(6) 0.000 -0.005(5) 0.000

loop_
_atom_type_symbol
_atom_type_description
_atom_type_scat_dispersion_real
_atom_type_scat_dispersion_imag
_atom_type_scat_source
C C 0.0033 0.0016 'International Tables Vol C Tables 4.2.6.8 and 6.1.1.4'
H H 0.0000 0.0000 'International Tables Vol C Tables 4.2.6.8 and 6.1.1.4'
N N 0.0061 0.0033 'International Tables Vol C Tables 4.2.6.8 and 6.1.1.4'
O O 0.0106 0.0060 'International Tables Vol C Tables 4.2.6.8 and 6.1.1.4'
Cl Cl 0.1484 0.1585 'International Tables Vol C Tables 4.2.6.8 and 6.1.1.4'

loop_
_geom_angle_atom_site_label_1
_geom_angle_atom_site_label_2
_geom_angle_atom_site_label_3
_geom_angle
C12 N1 C13 125.0(2)
C12 N1 C2 110.7(2)
C13 N1 C2 124.3(2)
C12 N2 C1 109.4(2)
C12 N2 C14 127.4(2)
C1 N2 C14 122.7(2)
C2 C1 N2 108.8(2)
C2 C1 H1 125.6
N2 C1 H1 125.6
C1 C2 N1 104.9(2)
C1 C2 C3 136.8(3)
N1 C2 C3 118.2(2)
C4 C3 C2 119.8(3)
C4 C3 C24 125.2(3)
C2 C3 C24 115.0(2)
C3 C4 C5 120.8(2)
C3 C4 C30 122.0(3)
C5 C4 C30 117.2(2)
C6 C5 C13 115.1(2)
C6 C5 C4 125.4(3)
C13 C5 C4 119.5(2)
C7 C6 C5 121.2(3)
C7 C6 H6 119.4
C5 C6 H6 119.4
C8 C7 C6 121.8(3)
C8 C7 H7 119.1
C6 C7 H7 119.1
C7 C8 C9 120.2(3)
C7 C8 H8 119.9
C9 C8 H8 119.9
C13 C9 C8 116.3(2)
C13 C9 C10 119.1(2)
C8 C9 C10 124.6(3)
C11 C10 C9 120.6(2)
C11 C10 C32 120.8(2)
C9 C10 C32 118.5(2)
C10 C11 C12 118.6(2)
C10 C11 C34 121.4(2)
C12 C11 C34 119.9(2)
N2 C12 N1 106.2(2)
N2 C12 C11 134.5(2)
N1 C12 C11 119.2(2)
N1 C13 C9 117.5(2)
N1 C13 C5 117.3(2)
C9 C13 C5 125.2(2)
N2 C14 C15 112.0(2)
N2 C14 H14A 109.2
C15 C14 H14A 109.2
N2 C14 H14B 109.2
C15 C14 H14B 109.2
H14A C14 H14B 107.9
C16 C15 C20 119.5(3)
C16 C15 C14 121.1(3)
C20 C15 C14 119.4(2)
C17 C16 C15 119.1(3)
C17 C16 C23 119.4(3)
C15 C16 C23 121.5(3)
C18 C17 C16 122.4(3)
C18 C17 H17 118.8
C16 C17 H17 118.8
C17 C18 C19 117.9(3)
C17 C18 C22 121.8(3)
C19 C18 C22 120.3(3)
C18 C19 C20 122.0(3)
C18 C19 H19 119.0
C20 C19 H19 119.0
C19 C20 C15 119.1(3)
C19 C20 C21 119.3(3)
C15 C20 C21 121.5(3)
C20 C21 H21A 109.5
C20 C21 H21B 109.5
H21A C21 H21B 109.5
C20 C21 H21C 109.5
H21A C21 H21C 109.5
H21B C21 H21C 109.5
C18 C22 H22A 109.5
C18 C22 H22B 109.5
H22A C22 H22B 109.5
C18 C22 H22C 109.5
H22A C22 H22C 109.5
H22B C22 H22C 109.5
C16 C23 H23A 109.5
C16 C23 H23B 109.5
H23A C23 H23B 109.5
C16 C23 H23C 109.5
H23A C23 H23C 109.5
H23B C23 H23C 109.5
C29 C24 C25 119.6(3)
C29 C24 C3 120.8(3)
C25 C24 C3 119.5(3)
C26 C25 C24 119.8(4)
C26 C25 H25 120.1
C24 C25 H25 120.1
C27 C26 C25 120.6(4)
C27 C26 H26 119.7
C25 C26 H26 119.7
C28 C27 C26 119.9(4)
C28 C27 H27 120.1
C26 C27 H27 120.1
C27 C28 C29 120.9(4)
C27 C28 H28 119.5
C29 C28 H28 119.5
C24 C29 C28 119.2(4)
C24 C29 H29 120.4
C28 C29 H29 120.4
C4 C30 C31 113.5(3)
C4 C30 H30A 108.9
C31 C30 H30A 108.9
C4 C30 H30B 108.9
C31 C30 H30B 108.9
H30A C30 H30B 107.7
C30 C31 H31A 109.5
C30 C31 H31B 109.5
H31A C31 H31B 109.5
C30 C31 H31C 109.5
H31A C31 H31C 109.5
H31B C31 H31C 109.5
C10 C32 C33 112.1(2)
C10 C32 H32A 109.2
C33 C32 H32A 109.2
C10 C32 H32B 109.2
C33 C32 H32B 109.2
H32A C32 H32B 107.9
C32 C33 H33A 109.5
C32 C33 H33B 109.5
H33A C33 H33B 109.5
C32 C33 H33C 109.5
H33A C33 H33C 109.5
H33B C33 H33C 109.5
C35 C34 C39 119.8(3)
C35 C34 C11 121.4(2)
C39 C34 C11 118.8(2)
C34 C35 C36 119.4(3)
C34 C35 H35 120.3
C36 C35 H35 120.3
C37 C36 C35 120.6(3)
C37 C36 H36 119.7
C35 C36 H36 119.7
C38 C37 C36 120.4(3)
C38 C37 H37 119.8
C36 C37 H37 119.8
C37 C38 C39 119.6(3)
C37 C38 H38 120.2
C39 C38 H38 120.2
C38 C39 C34 120.2(3)
C38 C39 H39 119.9
C34 C39 H39 119.9
H1A O1 H1B 119.6(19)

loop_
_geom_bond_atom_site_label_1
_geom_bond_atom_site_label_2
_geom_bond_distance
N1 C12 1.360(3)
N1 C13 1.375(3)
N1 C2 1.401(3)
N2 C12 1.358(3)
N2 C1 1.380(3)
N2 C14 1.498(3)
C1 C2 1.367(4)
C1 H1 0.9500
C2 C3 1.435(4)
C3 C4 1.357(4)
C3 C24 1.502(4)
C4 C5 1.463(4)
C4 C30 1.516(4)
C5 C6 1.398(4)
C5 C13 1.420(4)
C6 C7 1.394(4)
C6 H6 0.9500
C7 C8 1.383(4)
C7 H7 0.9500
C8 C9 1.405(4)
C8 H8 0.9500
C9 C13 1.405(4)
C9 C10 1.457(4)
C10 C11 1.384(4)
C10 C32 1.509(4)
C11 C12 1.420(4)
C11 C34 1.492(4)
C14 C15 1.512(4)
C14 H14A 0.9900
C14 H14B 0.9900
C15 C16 1.401(4)
C15 C20 1.409(4)
C16 C17 1.391(4)
C16 C23 1.520(4)
C17 C18 1.385(4)
C17 H17 0.9500
C18 C19 1.387(4)
C18 C22 1.515(4)
C19 C20 1.395(4)
C19 H19 0.9500
C20 C21 1.505(4)
C21 H21A 0.9800
C21 H21B 0.9800
C21 H21C 0.9800
C22 H22A 0.9800
C22 H22B 0.9800
C22 H22C 0.9800
C23 H23A 0.9800
C23 H23B 0.9800
C23 H23C 0.9800
C24 C29 1.391(5)
C24 C25 1.397(4)
C25 C26 1.387(5)
C25 H25 0.9500
C26 C27 1.375(6)
C26 H26 0.9500
C27 C28 1.371(6)
C27 H27 0.9500
C28 C29 1.395(5)
C28 H28 0.9500
C29 H29 0.9500
C30 C31 1.531(4)
C30 H30A 0.9900
C30 H30B 0.9900
C31 H31A 0.9800
C31 H31B 0.9800
C31 H31C 0.9800
C32 C33 1.537(4)
C32 H32A 0.9900
C32 H32B 0.9900
C33 H33A 0.9800
C33 H33B 0.9800
C33 H33C 0.9800
C34 C35 1.381(4)
C34 C39 1.397(4)
C35 C36 1.387(4)
C35 H35 0.9500
C36 C37 1.378(4)
C36 H36 0.9500
C37 C38 1.374(4)
C37 H37 0.9500
C38 C39 1.384(4)
C38 H38 0.9500
C39 H39 0.9500
O1 H1A 0.856(10)
O1 H1B 0.834(10)

loop_
_geom_hbond_atom_site_label_D
_geom_hbond_atom_site_label_H
_geom_hbond_atom_site_label_A
_geom_hbond_distance_DH
_geom_hbond_distance_HA
_geom_hbond_distance_DA
_geom_hbond_angle_DHA
O1 H1A O2 0.856(10) 2.180(15) 3.015(3) 165(4)
O1 H1B Cl1 0.834(10) 2.301(13) 3.103(3) 162(3)

loop_
_geom_torsion_atom_site_label_1
_geom_torsion_atom_site_label_2
_geom_torsion_atom_site_label_3
_geom_torsion_atom_site_label_4
_geom_torsion
C12 N2 C1 C2 -0.4(3)
C14 N2 C1 C2 -173.1(2)
N2 C1 C2 N1 0.5(3)
N2 C1 C2 C3 -178.3(3)
C12 N1 C2 C1 -0.4(3)
C13 N1 C2 C1 -179.0(2)
C12 N1 C2 C3 178.7(2)
C13 N1 C2 C3 0.1(4)
C1 C2 C3 C4 -179.9(3)
N1 C2 C3 C4 1.5(4)
C1 C2 C3 C24 0.1(5)
N1 C2 C3 C24 -178.6(2)
C2 C3 C4 C5 -0.9(4)
C24 C3 C4 C5 179.1(3)
C2 C3 C4 C30 179.5(3)
C24 C3 C4 C30 -0.4(5)
C3 C4 C5 C6 178.8(3)
C30 C4 C5 C6 -1.6(4)
C3 C4 C5 C13 -1.0(4)
C30 C4 C5 C13 178.5(2)
C13 C5 C6 C7 -1.1(4)
C4 C5 C6 C7 179.0(3)
C5 C6 C7 C8 1.0(4)
C6 C7 C8 C9 -0.6(4)
C7 C8 C9 C13 0.4(4)
C7 C8 C9 C10 179.5(3)
C13 C9 C10 C11 0.0(4)
C8 C9 C10 C11 -179.1(3)
C13 C9 C10 C32 -178.7(2)
C8 C9 C10 C32 2.2(4)
C9 C10 C11 C12 1.9(4)
C32 C10 C11 C12 -179.5(2)
C9 C10 C11 C34 -176.6(2)
C32 C10 C11 C34 2.1(4)
C1 N2 C12 N1 0.2(3)
C14 N2 C12 N1 172.4(2)
C1 N2 C12 C11 177.5(3)
C14 N2 C12 C11 -10.3(5)
C13 N1 C12 N2 178.8(2)
C2 N1 C12 N2 0.1(3)
C13 N1 C12 C11 0.9(4)
C2 N1 C12 C11 -177.7(2)
C10 C11 C12 N2 -179.4(3)
C34 C11 C12 N2 -0.9(5)
C10 C11 C12 N1 -2.3(4)
C34 C11 C12 N1 176.2(2)
C12 N1 C13 C9 1.0(4)
C2 N1 C13 C9 179.4(2)
C12 N1 C13 C5 179.6(2)
C2 N1 C13 C5 -2.0(4)
C8 C9 C13 N1 177.8(2)
C10 C9 C13 N1 -1.4(4)
C8 C9 C13 C5 -0.7(4)
C10 C9 C13 C5 -179.9(2)
C6 C5 C13 N1 -177.4(2)
C4 C5 C13 N1 2.4(4)
C6 C5 C13 C9 1.1(4)
C4 C5 C13 C9 -179.1(3)
C12 N2 C14 C15 157.3(2)
C1 N2 C14 C15 -31.4(3)
N2 C14 C15 C16 107.4(3)
N2 C14 C15 C20 -74.4(3)
C20 C15 C16 C17 -3.5(4)
C14 C15 C16 C17 174.7(2)
C20 C15 C16 C23 176.7(3)
C14 C15 C16 C23 -5.1(4)
C15 C16 C17 C18 2.1(4)
C23 C16 C17 C18 -178.0(3)
C16 C17 C18 C19 0.4(4)
C16 C17 C18 C22 -179.1(3)
C17 C18 C19 C20 -1.5(4)
C22 C18 C19 C20 177.9(3)
C18 C19 C20 C15 0.2(4)
C18 C19 C20 C21 -178.0(3)
C16 C15 C20 C19 2.3(4)
C14 C15 C20 C19 -175.9(2)
C16 C15 C20 C21 -179.5(3)
C14 C15 C20 C21 2.3(4)
C4 C3 C24 C29 -69.9(4)
C2 C3 C24 C29 110.2(3)
C4 C3 C24 C25 111.9(3)
C2 C3 C24 C25 -68.0(4)
C29 C24 C25 C26 1.5(5)
C3 C24 C25 C26 179.7(3)
C24 C25 C26 C27 -0.8(5)
C25 C26 C27 C28 -0.2(6)
C26 C27 C28 C29 0.6(6)
C25 C24 C29 C28 -1.1(5)
C3 C24 C29 C28 -179.3(3)
C27 C28 C29 C24 0.0(6)
C3 C4 C30 C31 103.7(3)
C5 C4 C30 C31 -75.9(4)
C11 C10 C32 C33 -99.8(3)
C9 C10 C32 C33 78.9(3)
C10 C11 C34 C35 -90.5(3)
C12 C11 C34 C35 91.1(3)
C10 C11 C34 C39 91.3(3)
C12 C11 C34 C39 -87.2(3)
C39 C34 C35 C36 -0.6(4)
C11 C34 C35 C36 -178.8(2)
C34 C35 C36 C37 0.6(4)
C35 C36 C37 C38 0.5(4)
C36 C37 C38 C39 -1.7(4)
C37 C38 C39 C34 1.7(4)
C35 C34 C39 C38 -0.6(4)
C11 C34 C39 C38 177.7(2)
